data_4038830
loop_
_publ_author_name
'Moritz, Jan-Ole'
'Chakrabortty, Soumyadeep'
'M\"uller, Bernd H'
'Spannenberg, Anke'
'Kamer, Paul C. J.'

_publ_section_title
;
 P-chirogenic Diphosphazanes with Axially Chiral Substituents and their
 Use in Rh-catalyzed Asymmetric Hydrogenation.
;
_journal_name_full 'The Journal of organic chemistry'
_journal_paper_doi 10.1021/acs.joc.0c01108
_journal_year 2020
_chemical_absolute_configuration ad
_chemical_formula_moiety 'C24 H39 Li N3 P'
_chemical_formula_sum 'C24 H39 Li N3 P'
_chemical_formula_weight 407.49
_space_group_crystal_system monoclinic
_space_group_IT_number 4
_space_group_name_Hall 'P 2yb'
_space_group_name_H-M_alt 'P 1 21 1'
_atom_sites_solution_hydrogens mixed
_audit_creation_method SHELXL-2014/7
_cell_angle_alpha 90
_cell_angle_beta 98.8763(8)
_cell_angle_gamma 90
_cell_formula_units_Z 4
_cell_length_a 8.8123(2)
_cell_length_b 30.9425(7)
_cell_length_c 9.2575(2)
_cell_measurement_reflns_used 9279
_cell_measurement_temperature 150(2)
_cell_measurement_theta_max 66.70
_cell_measurement_theta_min 5.04
_cell_volume 2494.05(10)
_computing_cell_refinement 'SAINT (Bruker, 2013)'
_computing_data_collection 'APEX2 (Bruker, 2014)'
_computing_data_reduction SAINT
_computing_structure_refinement 'SHELXL-2014/7 (Sheldrick, 2015)'
_computing_structure_solution 'SHELXS-97 (Sheldrick, 2008)'
_diffrn_ambient_temperature 150(2)
_diffrn_detector_area_resol_mean 8.3333
_diffrn_measured_fraction_theta_full 0.999
_diffrn_measured_fraction_theta_max 0.999
_diffrn_measurement_device_type 'Bruker APEX-II CCD'
_diffrn_measurement_method '\f and \w scans'
_diffrn_radiation_monochromator multilayer
_diffrn_radiation_source microfocus
_diffrn_radiation_type CuK\a
_diffrn_radiation_wavelength 1.54178
_diffrn_reflns_av_R_equivalents 0.0275
_diffrn_reflns_av_unetI/netI 0.0200
_diffrn_reflns_Laue_measured_fraction_full 0.999
_diffrn_reflns_Laue_measured_fraction_max 0.999
_diffrn_reflns_limit_h_max 10
_diffrn_reflns_limit_h_min -10
_diffrn_reflns_limit_k_max 36
_diffrn_reflns_limit_k_min -33
_diffrn_reflns_limit_l_max 11
_diffrn_reflns_limit_l_min -11
_diffrn_reflns_number 39825
_diffrn_reflns_point_group_measured_fraction_full 0.981
_diffrn_reflns_point_group_measured_fraction_max 0.981
_diffrn_reflns_theta_full 66.775
_diffrn_reflns_theta_max 66.775
_diffrn_reflns_theta_min 2.856
_exptl_absorpt_coefficient_mu 1.057
_exptl_absorpt_correction_T_max 0.85
_exptl_absorpt_correction_T_min 0.79
_exptl_absorpt_correction_type multi-scan
_exptl_absorpt_process_details 'SADABS (Bruker, 2014)'
_exptl_crystal_colour yellow
_exptl_crystal_density_diffrn 1.085
_exptl_crystal_description prism
_exptl_crystal_F_000 888
_exptl_crystal_size_max 0.303
_exptl_crystal_size_mid 0.248
_exptl_crystal_size_min 0.161
_refine_diff_density_max 0.364
_refine_diff_density_min -0.281
_refine_diff_density_rms 0.034
_refine_ls_abs_structure_details
;
 Flack x determined using 4058 quotients [(I+)-(I-)]/[(I+)+(I-)]
 (Parsons, Flack and Wagner, Acta Cryst. B69 (2013) 249-259).
;
_refine_ls_abs_structure_Flack -0.006(5)
_refine_ls_extinction_method none
_refine_ls_goodness_of_fit_ref 1.016
_refine_ls_hydrogen_treatment mixed
_refine_ls_matrix_type full
_refine_ls_number_parameters 507
_refine_ls_number_reflns 8667
_refine_ls_number_restraints 1
_refine_ls_restrained_S_all 1.015
_refine_ls_R_factor_all 0.0340
_refine_ls_R_factor_gt 0.0337
_refine_ls_shift/su_max 0.000
_refine_ls_shift/su_mean 0.000
_refine_ls_structure_factor_coef Fsqd
_refine_ls_weighting_details 'w=1/[\s^2^(Fo^2^)+(0.0593P)^2^+0.5041P] where P=(Fo^2^+2Fc^2^)/3'
_refine_ls_weighting_scheme calc
_refine_ls_wR_factor_gt 0.0908
_refine_ls_wR_factor_ref 0.0911
_reflns_Friedel_coverage 0.926
_reflns_Friedel_fraction_full 0.963
_reflns_Friedel_fraction_max 0.963
_reflns_number_gt 8585
_reflns_number_total 8667
_reflns_threshold_expression 'I > 2\s(I)'
_cod_data_source_file jo0c01108_si_002.cif
_cod_data_source_block AX1778
_cod_original_sg_symbol_H-M 'P 21'
_cod_database_code 4038830
_shelx_shelxl_version_number 2014/7
_shelx_space_group_comment
;
The symmetry employed for this shelxl refinement is uniquely defined
by the following loop, which should always be used as a source of
symmetry information in preference to the above space-group names.
They are only intended as comments.
;

loop_
_space_group_symop_operation_xyz
'x, y, z'
'-x, y+1/2, -z'

loop_
_atom_site_label
_atom_site_type_symbol
_atom_site_fract_x
_atom_site_fract_y
_atom_site_fract_z
_atom_site_U_iso_or_equiv
_atom_site_adp_type
_atom_site_occupancy
_atom_site_site_symmetry_order
_atom_site_calc_flag
_atom_site_refinement_flags_posn
_atom_site_refinement_flags_adp
_atom_site_refinement_flags_occupancy
_atom_site_disorder_assembly
_atom_site_disorder_group
C1 C 1.0793(3) 0.66613(8) 1.1404(3) 0.0297(5) Uani 1 1 d . . . . .
C2 C 1.11304(18) 0.71494(4) 1.15582(17) 0.0296(5) Uani 1 1 d G . . . .
C3 C 1.03373(18) 0.73823(5) 1.24867(17) 0.0387(6) Uani 1 1 d G . . . .
H3 H 0.9662 0.7238 1.3032 0.046 Uiso 1 1 calc R U . . .
C4 C 1.0533(2) 0.78271(5) 1.26175(19) 0.0461(7) Uani 1 1 d G . . . .
H4 H 0.9991 0.7986 1.3252 0.055 Uiso 1 1 calc R U . . .
C5 C 1.1521(2) 0.80390(4) 1.1820(2) 0.0460(7) Uani 1 1 d G . . . .
H5 H 1.1654 0.8343 1.1909 0.055 Uiso 1 1 calc R U . . .
C6 C 1.23139(19) 0.78061(5) 1.08913(19) 0.0452(6) Uani 1 1 d G . . . .
H6 H 1.2989 0.7951 1.0346 0.054 Uiso 1 1 calc R U . . .
C7 C 1.21187(18) 0.73613(5) 1.07605(17) 0.0374(6) Uani 1 1 d G . . . .
H7 H 1.2661 0.7202 1.0126 0.045 Uiso 1 1 calc R U . . .
C8 C 1.1941(3) 0.64125(9) 1.0640(3) 0.0386(6) Uani 1 1 d . . . . .
H8A H 1.1706 0.6103 1.0649 0.058 Uiso 1 1 calc R U . . .
H8B H 1.2983 0.6463 1.1155 0.058 Uiso 1 1 calc R U . . .
H8C H 1.1867 0.6512 0.9627 0.058 Uiso 1 1 calc R U . . .
C9 C 0.6873(3) 0.60015(8) 0.9809(3) 0.0365(6) Uani 1 1 d . . . . .
C10 C 0.5975(3) 0.63553(9) 0.8889(3) 0.0431(6) Uani 1 1 d . . . . .
H10A H 0.5266 0.6222 0.8093 0.065 Uiso 1 1 calc R U . . .
H10B H 0.6693 0.6544 0.8478 0.065 Uiso 1 1 calc R U . . .
H10C H 0.5392 0.6526 0.9506 0.065 Uiso 1 1 calc R U . . .
C11 C 0.7838(4) 0.57429(11) 0.8871(4) 0.0581(9) Uani 1 1 d . . . . .
H11A H 0.7165 0.5616 0.8038 0.087 Uiso 1 1 calc R U . . .
H11B H 0.8385 0.5512 0.9462 0.087 Uiso 1 1 calc R U . . .
H11C H 0.8583 0.5935 0.8515 0.087 Uiso 1 1 calc R U . . .
C12 C 0.5727(4) 0.56951(9) 1.0372(3) 0.0456(7) Uani 1 1 d . . . . .
H12A H 0.4980 0.5864 1.0817 0.068 Uiso 1 1 calc R U . . .
H12B H 0.6280 0.5500 1.1104 0.068 Uiso 1 1 calc R U . . .
H12C H 0.5190 0.5526 0.9555 0.068 Uiso 1 1 calc R U . . .
C13 C 0.68742(18) 0.65040(5) 1.24338(16) 0.0338(5) Uani 1 1 d G . . . .
C14 C 0.6213(2) 0.62741(6) 1.34670(19) 0.0487(7) Uani 1 1 d G . . . .
H14 H 0.6431 0.5975 1.3614 0.058 Uiso 1 1 calc R U . . .
C15 C 0.5233(2) 0.64814(9) 1.42845(18) 0.0688(12) Uani 1 1 d G . . . .
H15 H 0.4781 0.6324 1.4991 0.083 Uiso 1 1 calc R U . . .
C16 C 0.4914(2) 0.69186(9) 1.4069(2) 0.0759(14) Uani 1 1 d G . . . .
H16 H 0.4244 0.7060 1.4628 0.091 Uiso 1 1 calc R U . . .
C17 C 0.5575(2) 0.71486(6) 1.3036(2) 0.0647(10) Uani 1 1 d G . . . .
H17 H 0.5357 0.7447 1.2889 0.078 Uiso 1 1 calc R U . . .
C18 C 0.6555(2) 0.69412(5) 1.22183(19) 0.0434(6) Uani 1 1 d G . . . .
H18 H 0.7007 0.7098 1.1512 0.052 Uiso 1 1 calc R U . . .
C19 C 0.7433(5) 0.76261(13) 0.6964(4) 0.0647(10) Uani 1 1 d . . . . .
H19A H 0.6731 0.7422 0.6370 0.078 Uiso 1 1 calc R U . . .
H19B H 0.7086 0.7922 0.6675 0.078 Uiso 1 1 calc R U . . .
C20 C 0.8969(5) 0.75663(13) 0.6606(4) 0.0672(10) Uani 1 1 d . . . . .
H20A H 0.9620 0.7811 0.7021 0.081 Uiso 1 1 calc R U . . .
H20B H 0.8909 0.7578 0.5530 0.081 Uiso 1 1 calc R U . . .
C21 C 0.7871(5) 0.79343(12) 0.9368(4) 0.0627(9) Uani 1 1 d . . . . .
H21A H 0.7415 0.8198 0.8899 0.094 Uiso 1 1 calc R U . . .
H21B H 0.8991 0.7946 0.9427 0.094 Uiso 1 1 calc R U . . .
H21C H 0.7606 0.7911 1.0355 0.094 Uiso 1 1 calc R U . . .
C22 C 0.5656(4) 0.75053(13) 0.8587(5) 0.0682(11) Uani 1 1 d . . . . .
H22A H 0.5511 0.7463 0.9606 0.102 Uiso 1 1 calc R U . . .
H22B H 0.5273 0.7252 0.8009 0.102 Uiso 1 1 calc R U . . .
H22C H 0.5088 0.7762 0.8191 0.102 Uiso 1 1 calc R U . . .
C23 C 1.1340(4) 0.72067(14) 0.6997(4) 0.0620(9) Uani 1 1 d . . . . .
H23A H 1.1918 0.6959 0.7452 0.093 Uiso 1 1 calc R U . . .
H23B H 1.1744 0.7473 0.7484 0.093 Uiso 1 1 calc R U . . .
H23C H 1.1445 0.7220 0.5959 0.093 Uiso 1 1 calc R U . . .
C24 C 0.9107(5) 0.67880(12) 0.6311(4) 0.0592(9) Uani 1 1 d . . . . .
H24A H 0.9243 0.6823 0.5287 0.089 Uiso 1 1 calc R U . . .
H24B H 0.8011 0.6760 0.6370 0.089 Uiso 1 1 calc R U . . .
H24C H 0.9649 0.6528 0.6712 0.089 Uiso 1 1 calc R U . . .
C25 C -0.0052(3) 0.40071(8) 0.5056(3) 0.0322(5) Uani 1 1 d . . . . .
H25 H -0.0043 0.3684 0.5096 0.039 Uiso 1 1 calc R U . . .
C26 C -0.05601(19) 0.41417(5) 0.34540(14) 0.0312(5) Uani 1 1 d G . . . .
C27 C 0.00294(19) 0.39059(5) 0.23890(18) 0.0398(6) Uani 1 1 d G . . . .
H27 H 0.0697 0.3669 0.2663 0.048 Uiso 1 1 calc R U . . .
C28 C -0.0358(2) 0.40170(7) 0.09237(16) 0.0525(8) Uani 1 1 d G . . . .
H28 H 0.0045 0.3856 0.0196 0.063 Uiso 1 1 calc R U . . .
C29 C -0.1335(3) 0.43639(8) 0.05232(15) 0.0610(9) Uani 1 1 d G . . . .
H29 H -0.1600 0.4440 -0.0478 0.073 Uiso 1 1 calc R U . . .
C30 C -0.1925(3) 0.45996(6) 0.1588(2) 0.0664(10) Uani 1 1 d G . . . .
H30 H -0.2592 0.4837 0.1314 0.080 Uiso 1 1 calc R U . . .
C31 C -0.1537(2) 0.44886(6) 0.30535(19) 0.0470(7) Uani 1 1 d G . . . .
H31 H -0.1940 0.4650 0.3781 0.056 Uiso 1 1 calc R U . . .
C32 C -0.1122(3) 0.41688(11) 0.6096(3) 0.0455(6) Uani 1 1 d . . . . .
H32A H -0.0809 0.4042 0.7067 0.068 Uiso 1 1 calc R U . . .
H32B H -0.2180 0.4083 0.5722 0.068 Uiso 1 1 calc R U . . .
H32C H -0.1060 0.4485 0.6165 0.068 Uiso 1 1 calc R U . . .
C33 C 0.3950(3) 0.40919(9) 0.7847(3) 0.0363(6) Uani 1 1 d . . . . .
C34 C 0.4675(3) 0.44947(9) 0.7279(3) 0.0410(6) Uani 1 1 d . . . . .
H34A H 0.3864 0.4695 0.6856 0.062 Uiso 1 1 calc R U . . .
H34B H 0.5290 0.4411 0.6529 0.062 Uiso 1 1 calc R U . . .
H34C H 0.5336 0.4637 0.8089 0.062 Uiso 1 1 calc R U . . .
C35 C 0.2915(4) 0.42258(13) 0.8943(3) 0.0547(8) Uani 1 1 d . . . . .
H35A H 0.3497 0.4406 0.9704 0.082 Uiso 1 1 calc R U . . .
H35B H 0.2543 0.3967 0.9390 0.082 Uiso 1 1 calc R U . . .
H35C H 0.2038 0.4390 0.8440 0.082 Uiso 1 1 calc R U . . .
C36 C 0.5225(3) 0.37991(11) 0.8620(3) 0.0473(7) Uani 1 1 d . . . . .
H36A H 0.5747 0.3944 0.9499 0.071 Uiso 1 1 calc R U . . .
H36B H 0.5967 0.3739 0.7959 0.071 Uiso 1 1 calc R U . . .
H36C H 0.4777 0.3527 0.8896 0.071 Uiso 1 1 calc R U . . .
C37 C 0.4147(3) 0.36716(7) 0.5131(3) 0.0290(5) Uani 1 1 d . . . . .
C38 C 0.5249(3) 0.33445(8) 0.5438(3) 0.0363(5) Uani 1 1 d . . . . .
H38 H 0.5281 0.3179 0.6307 0.044 Uiso 1 1 calc R U . . .
C39 C 0.6290(3) 0.32574(10) 0.4503(3) 0.0449(7) Uani 1 1 d . . . . .
H39 H 0.7039 0.3038 0.4744 0.054 Uiso 1 1 calc R U . . .
C40 C 0.6250(3) 0.34874(10) 0.3222(3) 0.0447(7) Uani 1 1 d . . . . .
H40 H 0.6976 0.3430 0.2587 0.054 Uiso 1 1 calc R U . . .
C41 C 0.5143(3) 0.38029(10) 0.2869(3) 0.0422(6) Uani 1 1 d . . . . .
H41 H 0.5095 0.3958 0.1978 0.051 Uiso 1 1 calc R U . . .
C42 C 0.4104(3) 0.38928(8) 0.3810(3) 0.0331(5) Uani 1 1 d . . . . .
H42 H 0.3346 0.4109 0.3551 0.040 Uiso 1 1 calc R U . . .
C43 C 0.2191(4) 0.56539(9) 0.5296(3) 0.0465(7) Uani 1 1 d . . . . .
H43A H 0.3236 0.5624 0.5859 0.056 Uiso 1 1 calc R U . . .
H43B H 0.1848 0.5955 0.5407 0.056 Uiso 1 1 calc R U . . .
C44 C 0.2245(4) 0.55645(9) 0.3704(3) 0.0436(6) Uani 1 1 d . . . . .
H44A H 0.1207 0.5603 0.3136 0.052 Uiso 1 1 calc R U . . .
H44B H 0.2942 0.5774 0.3335 0.052 Uiso 1 1 calc R U . . .
C45 C -0.0468(4) 0.54727(10) 0.5368(4) 0.0486(7) Uani 1 1 d . . . . .
H45A H -0.1149 0.5277 0.5802 0.073 Uiso 1 1 calc R U . . .
H45B H -0.0674 0.5447 0.4301 0.073 Uiso 1 1 calc R U . . .
H45C H -0.0653 0.5771 0.5652 0.073 Uiso 1 1 calc R U . . .
C46 C 0.1407(4) 0.53796(12) 0.7505(3) 0.0552(8) Uani 1 1 d . . . . .
H46A H 0.1215 0.5675 0.7814 0.083 Uiso 1 1 calc R U . . .
H46B H 0.2472 0.5300 0.7874 0.083 Uiso 1 1 calc R U . . .
H46C H 0.0709 0.5180 0.7898 0.083 Uiso 1 1 calc R U . . .
C47 C 0.4466(4) 0.50937(10) 0.3828(4) 0.0501(7) Uani 1 1 d . . . . .
H47A H 0.4795 0.4795 0.3702 0.075 Uiso 1 1 calc R U . . .
H47B H 0.4800 0.5184 0.4842 0.075 Uiso 1 1 calc R U . . .
H47C H 0.4924 0.5284 0.3168 0.075 Uiso 1 1 calc R U . . .
C48 C 0.2297(5) 0.49903(11) 0.1969(3) 0.0560(8) Uani 1 1 d . . . . .
H48A H 0.2705 0.5195 0.1318 0.084 Uiso 1 1 calc R U . . .
H48B H 0.1173 0.4990 0.1757 0.084 Uiso 1 1 calc R U . . .
H48C H 0.2684 0.4700 0.1814 0.084 Uiso 1 1 calc R U . . .
Li1 Li 0.8867(5) 0.70603(14) 0.9196(5) 0.0349(9) Uani 1 1 d . . . . .
Li2 Li 0.1751(5) 0.47516(13) 0.4988(5) 0.0340(9) Uani 1 1 d . . . . .
N1 N 0.9201(2) 0.66067(6) 1.0647(2) 0.0291(4) Uani 1 1 d . . . . .
N2 N 0.7286(2) 0.75631(7) 0.8518(2) 0.0372(5) Uani 1 1 d . . . . .
N3 N 0.9721(3) 0.71596(8) 0.7139(2) 0.0391(5) Uani 1 1 d . . . . .
N4 N 0.1540(2) 0.41593(7) 0.5514(2) 0.0310(4) Uani 1 1 d . . . . .
N5 N 0.1142(3) 0.53563(8) 0.5894(2) 0.0398(5) Uani 1 1 d . . . . .
N6 N 0.2789(3) 0.51195(7) 0.3491(2) 0.0375(5) Uani 1 1 d . . . . .
P1 P 0.82659(7) 0.62212(2) 1.13954(6) 0.03059(14) Uani 1 1 d . . . . .
P2 P 0.26957(7) 0.37808(2) 0.63520(7) 0.03115(14) Uani 1 1 d . . . . .
H1 H 1.082(4) 0.6544(11) 1.240(4) 0.044(8) Uiso 1 1 d . . . . .

loop_
_atom_site_aniso_label
_atom_site_aniso_U_11
_atom_site_aniso_U_22
_atom_site_aniso_U_33
_atom_site_aniso_U_23
_atom_site_aniso_U_13
_atom_site_aniso_U_12
C1 0.0287(11) 0.0302(12) 0.0298(12) 0.0065(9) 0.0037(9) 0.0050(9)
C2 0.0250(10) 0.0350(13) 0.0265(11) 0.0022(9) -0.0029(8) 0.0001(9)
C3 0.0406(14) 0.0429(15) 0.0327(13) -0.0039(10) 0.0055(11) -0.0035(11)
C4 0.0473(15) 0.0429(16) 0.0461(15) -0.0147(12) 0.0007(12) 0.0002(12)
C5 0.0457(16) 0.0332(15) 0.0543(17) -0.0078(12) -0.0076(13) -0.0077(11)
C6 0.0396(14) 0.0428(16) 0.0519(16) 0.0003(12) 0.0024(12) -0.0136(12)
C7 0.0298(12) 0.0419(15) 0.0407(14) -0.0028(11) 0.0060(10) -0.0042(10)
C8 0.0320(12) 0.0377(14) 0.0462(14) 0.0009(11) 0.0060(11) 0.0068(10)
C9 0.0392(13) 0.0302(13) 0.0437(14) -0.0068(10) 0.0180(11) -0.0071(11)
C10 0.0476(15) 0.0461(16) 0.0350(13) -0.0003(11) 0.0044(11) -0.0145(12)
C11 0.067(2) 0.0454(18) 0.071(2) -0.0199(15) 0.0399(17) -0.0125(15)
C12 0.0484(16) 0.0347(15) 0.0584(17) -0.0062(12) 0.0227(13) -0.0111(12)
C13 0.0261(11) 0.0457(15) 0.0290(11) -0.0037(10) 0.0020(9) -0.0009(10)
C14 0.0417(14) 0.072(2) 0.0342(13) -0.0102(13) 0.0104(11) -0.0253(15)
C15 0.0442(17) 0.123(4) 0.0431(17) -0.0352(19) 0.0182(13) -0.037(2)
C16 0.0349(16) 0.133(4) 0.060(2) -0.059(2) 0.0081(15) -0.0040(19)
C17 0.0459(17) 0.084(3) 0.059(2) -0.0347(18) -0.0077(15) 0.0219(17)
C18 0.0382(13) 0.0501(17) 0.0395(14) -0.0088(12) -0.0013(11) 0.0130(12)
C19 0.079(2) 0.063(2) 0.0502(18) 0.0191(16) 0.0040(17) 0.0291(19)
C20 0.097(3) 0.062(2) 0.0468(18) 0.0229(15) 0.0240(18) 0.024(2)
C21 0.069(2) 0.0499(19) 0.062(2) -0.0044(15) -0.0105(16) 0.0066(16)
C22 0.0392(16) 0.061(2) 0.102(3) 0.040(2) 0.0031(17) 0.0128(15)
C23 0.0540(19) 0.085(3) 0.0484(17) 0.0068(16) 0.0127(14) -0.0204(17)
C24 0.074(2) 0.059(2) 0.0465(17) -0.0077(14) 0.0151(15) -0.0224(17)
C25 0.0270(11) 0.0303(13) 0.0408(13) 0.0016(9) 0.0094(9) -0.0034(9)
C26 0.0230(11) 0.0300(12) 0.0402(13) -0.0011(10) 0.0035(9) -0.0040(9)
C27 0.0314(12) 0.0419(15) 0.0462(14) -0.0078(11) 0.0063(11) -0.0044(10)
C28 0.0421(15) 0.072(2) 0.0433(15) -0.0136(14) 0.0063(12) -0.0133(14)
C29 0.0572(19) 0.080(3) 0.0414(16) 0.0077(15) -0.0053(14) -0.0100(17)
C30 0.061(2) 0.062(2) 0.070(2) 0.0141(17) -0.0112(17) 0.0167(17)
C31 0.0421(15) 0.0424(16) 0.0558(17) -0.0008(12) 0.0049(12) 0.0096(12)
C32 0.0356(14) 0.0564(18) 0.0478(15) -0.0029(13) 0.0170(12) -0.0072(12)
C33 0.0361(13) 0.0473(15) 0.0255(11) 0.0006(10) 0.0047(10) 0.0088(11)
C34 0.0388(14) 0.0448(15) 0.0380(14) -0.0104(11) 0.0015(11) -0.0021(11)
C35 0.0528(17) 0.079(2) 0.0354(14) 0.0021(14) 0.0169(13) 0.0199(16)
C36 0.0467(15) 0.0639(19) 0.0297(12) -0.0003(13) 0.0011(11) 0.0176(14)
C37 0.0284(11) 0.0249(12) 0.0329(11) -0.0048(8) 0.0019(9) -0.0041(8)
C38 0.0371(13) 0.0298(13) 0.0394(13) -0.0062(10) -0.0028(10) 0.0002(10)
C39 0.0321(13) 0.0433(16) 0.0560(17) -0.0223(13) -0.0033(12) 0.0033(11)
C40 0.0338(13) 0.0541(18) 0.0469(15) -0.0264(13) 0.0080(11) -0.0084(12)
C41 0.0449(14) 0.0464(15) 0.0361(13) -0.0091(11) 0.0090(11) -0.0117(12)
C42 0.0350(12) 0.0317(13) 0.0324(12) -0.0038(9) 0.0044(9) -0.0052(9)
C43 0.0531(17) 0.0314(14) 0.0568(17) -0.0102(12) 0.0143(13) -0.0031(12)
C44 0.0548(17) 0.0279(13) 0.0506(16) 0.0046(11) 0.0160(13) -0.0021(11)
C45 0.0495(16) 0.0420(16) 0.0555(17) -0.0065(13) 0.0120(13) 0.0072(12)
C46 0.0606(19) 0.063(2) 0.0433(16) -0.0114(14) 0.0134(14) 0.0135(16)
C47 0.0523(17) 0.0409(16) 0.0630(18) 0.0054(13) 0.0278(14) -0.0050(13)
C48 0.085(2) 0.0479(18) 0.0397(15) -0.0029(13) 0.0236(15) -0.0120(16)
Li1 0.031(2) 0.034(2) 0.038(2) 0.0104(17) 0.0029(16) 0.0029(16)
Li2 0.038(2) 0.027(2) 0.040(2) 0.0027(16) 0.0143(17) 0.0013(16)
N1 0.0268(9) 0.0281(10) 0.0322(10) 0.0066(8) 0.0036(7) 0.0007(8)
N2 0.0336(11) 0.0348(12) 0.0412(12) 0.0139(9) -0.0005(9) 0.0049(9)
N3 0.0443(12) 0.0389(12) 0.0340(11) 0.0057(9) 0.0056(9) -0.0006(10)
N4 0.0259(9) 0.0293(10) 0.0372(10) 0.0044(8) 0.0029(8) -0.0030(8)
N5 0.0468(12) 0.0356(12) 0.0392(12) -0.0049(9) 0.0141(10) 0.0024(10)
N6 0.0488(13) 0.0281(11) 0.0388(11) -0.0009(8) 0.0171(9) -0.0061(9)
P1 0.0290(3) 0.0269(3) 0.0373(3) 0.0091(2) 0.0099(2) 0.0034(2)
P2 0.0286(3) 0.0303(3) 0.0354(3) 0.0084(2) 0.0076(2) -0.0006(2)

loop_
_atom_type_symbol
_atom_type_description
_atom_type_scat_dispersion_real
_atom_type_scat_dispersion_imag
_atom_type_scat_source
C C 0.0181 0.0091 'International Tables Vol C Tables 4.2.6.8 and 6.1.1.4'
H H 0.0000 0.0000 'International Tables Vol C Tables 4.2.6.8 and 6.1.1.4'
N N 0.0311 0.0180 'International Tables Vol C Tables 4.2.6.8 and 6.1.1.4'
Li Li 0.0008 0.0003 'International Tables Vol C Tables 4.2.6.8 and 6.1.1.4'
P P 0.2955 0.4335 'International Tables Vol C Tables 4.2.6.8 and 6.1.1.4'

loop_
_geom_angle_atom_site_label_1
_geom_angle_atom_site_label_2
_geom_angle_atom_site_label_3
_geom_angle
_geom_angle_site_symmetry_1
_geom_angle_site_symmetry_3
_geom_angle_publ_flag
N1 C1 C8 111.7(2) . . ?
N1 C1 C2 108.12(17) . . ?
C8 C1 C2 113.85(19) . . ?
N1 C1 Li1 42.64(13) . . ?
C8 C1 Li1 105.04(18) . . ?
C2 C1 Li1 73.51(14) . . ?
N1 C1 H1 106.4(19) . . ?
C8 C1 H1 108.9(19) . . ?
C2 C1 H1 107.5(19) . . ?
Li1 C1 H1 141.6(19) . . ?
C3 C2 C7 120.0 . . ?
C3 C2 C1 117.20(13) . . ?
C7 C2 C1 122.72(13) . . ?
C3 C2 Li1 99.93(12) . . ?
C7 C2 Li1 93.56(11) . . ?
C1 C2 Li1 73.81(14) . . ?
C2 C3 C4 120.0 . . ?
C2 C3 H3 120.0 . . ?
C4 C3 H3 120.0 . . ?
C5 C4 C3 120.0 . . ?
C5 C4 H4 120.0 . . ?
C3 C4 H4 120.0 . . ?
C6 C5 C4 120.0 . . ?
C6 C5 H5 120.0 . . ?
C4 C5 H5 120.0 . . ?
C5 C6 C7 120.0 . . ?
C5 C6 H6 120.0 . . ?
C7 C6 H6 120.0 . . ?
C6 C7 C2 120.0 . . ?
C6 C7 H7 120.0 . . ?
C2 C7 H7 120.0 . . ?
C1 C8 H8A 109.5 . . ?
C1 C8 H8B 109.5 . . ?
H8A C8 H8B 109.5 . . ?
C1 C8 H8C 109.5 . . ?
H8A C8 H8C 109.5 . . ?
H8B C8 H8C 109.5 . . ?
C10 C9 C11 110.0(3) . . ?
C10 C9 C12 108.7(2) . . ?
C11 C9 C12 108.8(2) . . ?
C10 C9 P1 113.16(18) . . ?
C11 C9 P1 106.1(2) . . ?
C12 C9 P1 109.97(19) . . ?
C9 C10 H10A 109.5 . . ?
C9 C10 H10B 109.5 . . ?
H10A C10 H10B 109.5 . . ?
C9 C10 H10C 109.5 . . ?
H10A C10 H10C 109.5 . . ?
H10B C10 H10C 109.5 . . ?
C9 C11 H11A 109.5 . . ?
C9 C11 H11B 109.5 . . ?
H11A C11 H11B 109.5 . . ?
C9 C11 H11C 109.5 . . ?
H11A C11 H11C 109.5 . . ?
H11B C11 H11C 109.5 . . ?
C9 C12 H12A 109.5 . . ?
C9 C12 H12B 109.5 . . ?
H12A C12 H12B 109.5 . . ?
C9 C12 H12C 109.5 . . ?
H12A C12 H12C 109.5 . . ?
H12B C12 H12C 109.5 . . ?
C14 C13 C18 120.0 . . ?
C14 C13 P1 119.19(10) . . ?
C18 C13 P1 120.76(10) . . ?
C15 C14 C13 120.0 . . ?
C15 C14 H14 120.0 . . ?
C13 C14 H14 120.0 . . ?
C14 C15 C16 120.0 . . ?
C14 C15 H15 120.0 . . ?
C16 C15 H15 120.0 . . ?
C17 C16 C15 120.0 . . ?
C17 C16 H16 120.0 . . ?
C15 C16 H16 120.0 . . ?
C18 C17 C16 120.0 . . ?
C18 C17 H17 120.0 . . ?
C16 C17 H17 120.0 . . ?
C17 C18 C13 120.0 . . ?
C17 C18 H18 120.0 . . ?
C13 C18 H18 120.0 . . ?
C20 C19 N2 115.5(3) . . ?
C20 C19 H19A 108.4 . . ?
N2 C19 H19A 108.4 . . ?
C20 C19 H19B 108.4 . . ?
N2 C19 H19B 108.4 . . ?
H19A C19 H19B 107.5 . . ?
C19 C20 N3 114.8(3) . . ?
C19 C20 H20A 108.6 . . ?
N3 C20 H20A 108.6 . . ?
C19 C20 H20B 108.6 . . ?
N3 C20 H20B 108.6 . . ?
H20A C20 H20B 107.5 . . ?
N2 C21 H21A 109.5 . . ?
N2 C21 H21B 109.5 . . ?
H21A C21 H21B 109.5 . . ?
N2 C21 H21C 109.5 . . ?
H21A C21 H21C 109.5 . . ?
H21B C21 H21C 109.5 . . ?
N2 C22 H22A 109.5 . . ?
N2 C22 H22B 109.5 . . ?
H22A C22 H22B 109.5 . . ?
N2 C22 H22C 109.5 . . ?
H22A C22 H22C 109.5 . . ?
H22B C22 H22C 109.5 . . ?
N3 C23 H23A 109.5 . . ?
N3 C23 H23B 109.5 . . ?
H23A C23 H23B 109.5 . . ?
N3 C23 H23C 109.5 . . ?
H23A C23 H23C 109.5 . . ?
H23B C23 H23C 109.5 . . ?
N3 C24 H24A 109.5 . . ?
N3 C24 H24B 109.5 . . ?
H24A C24 H24B 109.5 . . ?
N3 C24 H24C 109.5 . . ?
H24A C24 H24C 109.5 . . ?
H24B C24 H24C 109.5 . . ?
N4 C25 C32 111.3(2) . . ?
N4 C25 C26 108.20(18) . . ?
C32 C25 C26 113.7(2) . . ?
N4 C25 H25 107.8 . . ?
C32 C25 H25 107.8 . . ?
C26 C25 H25 107.8 . . ?
C27 C26 C31 120.0 . . ?
C27 C26 C25 117.16(14) . . ?
C31 C26 C25 122.82(14) . . ?
C28 C27 C26 120.0 . . ?
C28 C27 H27 120.0 . . ?
C26 C27 H27 120.0 . . ?
C29 C28 C27 120.0 . . ?
C29 C28 H28 120.0 . . ?
C27 C28 H28 120.0 . . ?
C28 C29 C30 120.0 . . ?
C28 C29 H29 120.0 . . ?
C30 C29 H29 120.0 . . ?
C31 C30 C29 120.0 . . ?
C31 C30 H30 120.0 . . ?
C29 C30 H30 120.0 . . ?
C30 C31 C26 120.0 . . ?
C30 C31 H31 120.0 . . ?
C26 C31 H31 120.0 . . ?
C25 C32 H32A 109.5 . . ?
C25 C32 H32B 109.5 . . ?
H32A C32 H32B 109.5 . . ?
C25 C32 H32C 109.5 . . ?
H32A C32 H32C 109.5 . . ?
H32B C32 H32C 109.5 . . ?
C35 C33 C34 109.4(3) . . ?
C35 C33 C36 108.7(2) . . ?
C34 C33 C36 109.1(2) . . ?
C35 C33 P2 106.4(2) . . ?
C34 C33 P2 112.97(17) . . ?
C36 C33 P2 110.1(2) . . ?
C33 C34 H34A 109.5 . . ?
C33 C34 H34B 109.5 . . ?
H34A C34 H34B 109.5 . . ?
C33 C34 H34C 109.5 . . ?
H34A C34 H34C 109.5 . . ?
H34B C34 H34C 109.5 . . ?
C33 C35 H35A 109.5 . . ?
C33 C35 H35B 109.5 . . ?
H35A C35 H35B 109.5 . . ?
C33 C35 H35C 109.5 . . ?
H35A C35 H35C 109.5 . . ?
H35B C35 H35C 109.5 . . ?
C33 C36 H36A 109.5 . . ?
C33 C36 H36B 109.5 . . ?
H36A C36 H36B 109.5 . . ?
C33 C36 H36C 109.5 . . ?
H36A C36 H36C 109.5 . . ?
H36B C36 H36C 109.5 . . ?
C42 C37 C38 117.1(2) . . ?
C42 C37 P2 120.91(19) . . ?
C38 C37 P2 121.79(19) . . ?
C39 C38 C37 121.4(3) . . ?
C39 C38 H38 119.3 . . ?
C37 C38 H38 119.3 . . ?
C40 C39 C38 120.4(3) . . ?
C40 C39 H39 119.8 . . ?
C38 C39 H39 119.8 . . ?
C39 C40 C41 119.4(3) . . ?
C39 C40 H40 120.3 . . ?
C41 C40 H40 120.3 . . ?
C40 C41 C42 120.2(3) . . ?
C40 C41 H41 119.9 . . ?
C42 C41 H41 119.9 . . ?
C41 C42 C37 121.4(2) . . ?
C41 C42 H42 119.3 . . ?
C37 C42 H42 119.3 . . ?
N5 C43 C44 111.7(2) . . ?
N5 C43 H43A 109.3 . . ?
C44 C43 H43A 109.3 . . ?
N5 C43 H43B 109.3 . . ?
C44 C43 H43B 109.3 . . ?
H43A C43 H43B 108.0 . . ?
N6 C44 C43 111.1(2) . . ?
N6 C44 H44A 109.4 . . ?
C43 C44 H44A 109.4 . . ?
N6 C44 H44B 109.4 . . ?
C43 C44 H44B 109.4 . . ?
H44A C44 H44B 108.0 . . ?
N5 C45 H45A 109.5 . . ?
N5 C45 H45B 109.5 . . ?
H45A C45 H45B 109.5 . . ?
N5 C45 H45C 109.5 . . ?
H45A C45 H45C 109.5 . . ?
H45B C45 H45C 109.5 . . ?
N5 C46 H46A 109.5 . . ?
N5 C46 H46B 109.5 . . ?
H46A C46 H46B 109.5 . . ?
N5 C46 H46C 109.5 . . ?
H46A C46 H46C 109.5 . . ?
H46B C46 H46C 109.5 . . ?
N6 C47 H47A 109.5 . . ?
N6 C47 H47B 109.5 . . ?
H47A C47 H47B 109.5 . . ?
N6 C47 H47C 109.5 . . ?
H47A C47 H47C 109.5 . . ?
H47B C47 H47C 109.5 . . ?
N6 C48 H48A 109.5 . . ?
N6 C48 H48B 109.5 . . ?
H48A C48 H48B 109.5 . . ?
N6 C48 H48C 109.5 . . ?
H48A C48 H48C 109.5 . . ?
H48B C48 H48C 109.5 . . ?
N1 Li1 N2 139.6(2) . . ?
N1 Li1 N3 132.4(2) . . ?
N2 Li1 N3 86.42(17) . . ?
N1 Li1 C2 60.25(12) . . ?
N2 Li1 C2 121.8(2) . . ?
N3 Li1 C2 112.17(18) . . ?
N1 Li1 C1 31.19(10) . . ?
N2 Li1 C1 148.8(2) . . ?
N3 Li1 C1 117.29(19) . . ?
C2 Li1 C1 32.69(7) . . ?
N4 Li2 N6 139.0(2) . . ?
N4 Li2 N5 133.9(2) . . ?
N6 Li2 N5 86.93(17) . . ?
C1 N1 P1 112.32(15) . . ?
C1 N1 Li1 106.17(19) . . ?
P1 N1 Li1 141.16(17) . . ?
C21 N2 C22 110.2(3) . . ?
C21 N2 C19 110.4(3) . . ?
C22 N2 C19 107.0(3) . . ?
C21 N2 Li1 105.1(2) . . ?
C22 N2 Li1 120.3(2) . . ?
C19 N2 Li1 103.5(2) . . ?
C24 N3 C23 108.9(3) . . ?
C24 N3 C20 113.1(3) . . ?
C23 N3 C20 106.3(3) . . ?
C24 N3 Li1 101.6(2) . . ?
C23 N3 Li1 124.6(2) . . ?
C20 N3 Li1 102.4(2) . . ?
C25 N4 P2 113.29(16) . . ?
C25 N4 Li2 110.9(2) . . ?
P2 N4 Li2 135.78(18) . . ?
C45 N5 C43 110.6(2) . . ?
C45 N5 C46 108.5(2) . . ?
C43 N5 C46 109.8(2) . . ?
C45 N5 Li2 111.7(2) . . ?
C43 N5 Li2 100.85(19) . . ?
C46 N5 Li2 115.3(2) . . ?
C47 N6 C48 109.2(2) . . ?
C47 N6 C44 111.1(2) . . ?
C48 N6 C44 109.2(2) . . ?
C47 N6 Li2 110.9(2) . . ?
C48 N6 Li2 113.0(2) . . ?
C44 N6 Li2 103.43(19) . . ?
N1 P1 C13 106.44(9) . . ?
N1 P1 C9 103.82(11) . . ?
C13 P1 C9 99.64(10) . . ?
N4 P2 C37 105.84(11) . . ?
N4 P2 C33 103.25(11) . . ?
C37 P2 C33 99.07(11) . . ?

loop_
_geom_bond_atom_site_label_1
_geom_bond_atom_site_label_2
_geom_bond_distance
_geom_bond_site_symmetry_2
_geom_bond_publ_flag
C1 N1 1.478(3) . ?
C1 C8 1.528(3) . ?
C1 C2 1.542(3) . ?
C1 Li1 2.741(5) . ?
C1 H1 0.98(3) . ?
C2 C3 1.3900 . ?
C2 C7 1.3900 . ?
C2 Li1 2.737(4) . ?
C3 C4 1.3900 . ?
C3 H3 0.9500 . ?
C4 C5 1.3900 . ?
C4 H4 0.9500 . ?
C5 C6 1.3900 . ?
C5 H5 0.9500 . ?
C6 C7 1.3900 . ?
C6 H6 0.9500 . ?
C7 H7 0.9500 . ?
C8 H8A 0.9800 . ?
C8 H8B 0.9800 . ?
C8 H8C 0.9800 . ?
C9 C10 1.530(4) . ?
C9 C11 1.532(4) . ?
C9 C12 1.533(4) . ?
C9 P1 1.889(3) . ?
C10 H10A 0.9800 . ?
C10 H10B 0.9800 . ?
C10 H10C 0.9800 . ?
C11 H11A 0.9800 . ?
C11 H11B 0.9800 . ?
C11 H11C 0.9800 . ?
C12 H12A 0.9800 . ?
C12 H12B 0.9800 . ?
C12 H12C 0.9800 . ?
C13 C14 1.3900 . ?
C13 C18 1.3900 . ?
C13 P1 1.8862(14) . ?
C14 C15 1.3900 . ?
C14 H14 0.9500 . ?
C15 C16 1.3900 . ?
C15 H15 0.9500 . ?
C16 C17 1.3900 . ?
C16 H16 0.9500 . ?
C17 C18 1.3900 . ?
C17 H17 0.9500 . ?
C18 H18 0.9500 . ?
C19 C20 1.454(5) . ?
C19 N2 1.477(4) . ?
C19 H19A 0.9900 . ?
C19 H19B 0.9900 . ?
C20 N3 1.472(4) . ?
C20 H20A 0.9900 . ?
C20 H20B 0.9900 . ?
C21 N2 1.442(4) . ?
C21 H21A 0.9800 . ?
C21 H21B 0.9800 . ?
C21 H21C 0.9800 . ?
C22 N2 1.459(4) . ?
C22 H22A 0.9800 . ?
C22 H22B 0.9800 . ?
C22 H22C 0.9800 . ?
C23 N3 1.460(4) . ?
C23 H23A 0.9800 . ?
C23 H23B 0.9800 . ?
C23 H23C 0.9800 . ?
C24 N3 1.440(4) . ?
C24 H24A 0.9800 . ?
C24 H24B 0.9800 . ?
C24 H24C 0.9800 . ?
C25 N4 1.479(3) . ?
C25 C32 1.531(4) . ?
C25 C26 1.539(3) . ?
C25 H25 1.0000 . ?
C26 C27 1.3900 . ?
C26 C31 1.3900 . ?
C27 C28 1.3900 . ?
C27 H27 0.9500 . ?
C28 C29 1.3900 . ?
C28 H28 0.9500 . ?
C29 C30 1.3900 . ?
C29 H29 0.9500 . ?
C30 C31 1.3900 . ?
C30 H30 0.9500 . ?
C31 H31 0.9500 . ?
C32 H32A 0.9800 . ?
C32 H32B 0.9800 . ?
C32 H32C 0.9800 . ?
C33 C35 1.523(4) . ?
C33 C34 1.531(4) . ?
C33 C36 1.532(4) . ?
C33 P2 1.895(3) . ?
C34 H34A 0.9800 . ?
C34 H34B 0.9800 . ?
C34 H34C 0.9800 . ?
C35 H35A 0.9800 . ?
C35 H35B 0.9800 . ?
C35 H35C 0.9800 . ?
C36 H36A 0.9800 . ?
C36 H36B 0.9800 . ?
C36 H36C 0.9800 . ?
C37 C42 1.397(3) . ?
C37 C38 1.401(4) . ?
C37 P2 1.864(2) . ?
C38 C39 1.382(4) . ?
C38 H38 0.9500 . ?
C39 C40 1.379(5) . ?
C39 H39 0.9500 . ?
C40 C41 1.383(4) . ?
C40 H40 0.9500 . ?
C41 C42 1.386(4) . ?
C41 H41 0.9500 . ?
C42 H42 0.9500 . ?
C43 N5 1.472(4) . ?
C43 C44 1.507(4) . ?
C43 H43A 0.9900 . ?
C43 H43B 0.9900 . ?
C44 N6 1.481(4) . ?
C44 H44A 0.9900 . ?
C44 H44B 0.9900 . ?
C45 N5 1.472(4) . ?
C45 H45A 0.9800 . ?
C45 H45B 0.9800 . ?
C45 H45C 0.9800 . ?
C46 N5 1.475(4) . ?
C46 H46A 0.9800 . ?
C46 H46B 0.9800 . ?
C46 H46C 0.9800 . ?
C47 N6 1.464(4) . ?
C47 H47A 0.9800 . ?
C47 H47B 0.9800 . ?
C47 H47C 0.9800 . ?
C48 N6 1.464(4) . ?
C48 H48A 0.9800 . ?
C48 H48B 0.9800 . ?
C48 H48C 0.9800 . ?
Li1 N1 1.934(4) . ?
Li1 N2 2.117(5) . ?
Li1 N3 2.175(5) . ?
Li2 N4 1.913(5) . ?
Li2 N6 2.108(5) . ?
Li2 N5 2.153(5) . ?
N1 P1 1.6610(19) . ?
N4 P2 1.663(2) . ?

loop_
_geom_torsion_atom_site_label_1
_geom_torsion_atom_site_label_2
_geom_torsion_atom_site_label_3
_geom_torsion_atom_site_label_4
_geom_torsion
_geom_torsion_site_symmetry_1
_geom_torsion_site_symmetry_2
_geom_torsion_site_symmetry_3
_geom_torsion_site_symmetry_4
_geom_torsion_publ_flag
N1 C1 C2 C3 67.72(19) . . . . ?
C8 C1 C2 C3 -167.49(16) . . . . ?
Li1 C1 C2 C3 93.02(14) . . . . ?
N1 C1 C2 C7 -109.00(17) . . . . ?
C8 C1 C2 C7 15.8(2) . . . . ?
Li1 C1 C2 C7 -83.70(15) . . . . ?
N1 C1 C2 Li1 -25.30(16) . . . . ?
C8 C1 C2 Li1 99.5(2) . . . . ?
C7 C2 C3 C4 0.0 . . . . ?
C1 C2 C3 C4 -176.81(16) . . . . ?
Li1 C2 C3 C4 -100.01(11) . . . . ?
C2 C3 C4 C5 0.0 . . . . ?
C3 C4 C5 C6 0.0 . . . . ?
C4 C5 C6 C7 0.0 . . . . ?
C5 C6 C7 C2 0.0 . . . . ?
C3 C2 C7 C6 0.0 . . . . ?
C1 C2 C7 C6 176.63(17) . . . . ?
Li1 C2 C7 C6 103.61(12) . . . . ?
C18 C13 C14 C15 0.0 . . . . ?
P1 C13 C14 C15 177.41(13) . . . . ?
C13 C14 C15 C16 0.0 . . . . ?
C14 C15 C16 C17 0.0 . . . . ?
C15 C16 C17 C18 0.0 . . . . ?
C16 C17 C18 C13 0.0 . . . . ?
C14 C13 C18 C17 0.0 . . . . ?
P1 C13 C18 C17 -177.37(13) . . . . ?
N2 C19 C20 N3 50.9(5) . . . . ?
N4 C25 C26 C27 75.3(2) . . . . ?
C32 C25 C26 C27 -160.40(18) . . . . ?
N4 C25 C26 C31 -103.22(19) . . . . ?
C32 C25 C26 C31 21.0(3) . . . . ?
C31 C26 C27 C28 0.0 . . . . ?
C25 C26 C27 C28 -178.62(18) . . . . ?
C26 C27 C28 C29 0.0 . . . . ?
C27 C28 C29 C30 0.0 . . . . ?
C28 C29 C30 C31 0.0 . . . . ?
C29 C30 C31 C26 0.0 . . . . ?
C27 C26 C31 C30 0.0 . . . . ?
C25 C26 C31 C30 178.53(19) . . . . ?
C42 C37 C38 C39 2.7(4) . . . . ?
P2 C37 C38 C39 178.01(19) . . . . ?
C37 C38 C39 C40 -1.2(4) . . . . ?
C38 C39 C40 C41 -0.9(4) . . . . ?
C39 C40 C41 C42 1.3(4) . . . . ?
C40 C41 C42 C37 0.3(4) . . . . ?
C38 C37 C42 C41 -2.3(3) . . . . ?
P2 C37 C42 C41 -177.63(19) . . . . ?
N5 C43 C44 N6 -60.3(3) . . . . ?
C8 C1 N1 P1 96.5(2) . . . . ?
C2 C1 N1 P1 -137.47(15) . . . . ?
Li1 C1 N1 P1 -174.7(2) . . . . ?
C8 C1 N1 Li1 -88.8(2) . . . . ?
C2 C1 N1 Li1 37.2(2) . . . . ?
C20 C19 N2 C21 77.0(4) . . . . ?
C20 C19 N2 C22 -163.1(4) . . . . ?
C20 C19 N2 Li1 -35.1(4) . . . . ?
C19 C20 N3 C24 74.2(4) . . . . ?
C19 C20 N3 C23 -166.4(3) . . . . ?
C19 C20 N3 Li1 -34.3(4) . . . . ?
C32 C25 N4 P2 102.5(2) . . . . ?
C26 C25 N4 P2 -131.88(16) . . . . ?
C32 C25 N4 Li2 -77.4(3) . . . . ?
C26 C25 N4 Li2 48.2(2) . . . . ?
C44 C43 N5 C45 -74.4(3) . . . . ?
C44 C43 N5 C46 166.0(3) . . . . ?
C44 C43 N5 Li2 43.9(3) . . . . ?
C43 C44 N6 C47 -80.4(3) . . . . ?
C43 C44 N6 C48 159.1(3) . . . . ?
C43 C44 N6 Li2 38.6(3) . . . . ?
C1 N1 P1 C13 105.82(16) . . . . ?
Li1 N1 P1 C13 -66.0(3) . . . . ?
C1 N1 P1 C9 -149.56(17) . . . . ?
Li1 N1 P1 C9 38.6(3) . . . . ?
C14 C13 P1 N1 -163.85(11) . . . . ?
C18 C13 P1 N1 13.55(13) . . . . ?
C14 C13 P1 C9 88.53(12) . . . . ?
C18 C13 P1 C9 -94.08(13) . . . . ?
C10 C9 P1 N1 -48.4(2) . . . . ?
C11 C9 P1 N1 72.4(2) . . . . ?
C12 C9 P1 N1 -170.15(19) . . . . ?
C10 C9 P1 C13 61.33(19) . . . . ?
C11 C9 P1 C13 -177.91(19) . . . . ?
C12 C9 P1 C13 -60.4(2) . . . . ?
C25 N4 P2 C37 114.73(17) . . . . ?
Li2 N4 P2 C37 -65.4(3) . . . . ?
C25 N4 P2 C33 -141.67(17) . . . . ?
Li2 N4 P2 C33 38.2(3) . . . . ?
C42 C37 P2 N4 -0.1(2) . . . . ?
C38 C37 P2 N4 -175.20(19) . . . . ?
C42 C37 P2 C33 -106.7(2) . . . . ?
C38 C37 P2 C33 78.1(2) . . . . ?
C35 C33 P2 N4 69.1(2) . . . . ?
C34 C33 P2 N4 -50.9(2) . . . . ?
C36 C33 P2 N4 -173.16(19) . . . . ?
C35 C33 P2 C37 177.9(2) . . . . ?
C34 C33 P2 C37 57.8(2) . . . . ?
C36 C33 P2 C37 -64.4(2) . . . . ?
